data_1521954
loop_
_publ_author_name
'Solans, X.'
'Calvet, M.T.'
'Bocanegra, E.H.'
'Mestres, L.'
'Bakkali, A.'
'Martinez-Sarrion, M.L.'
'Mata, J.'
'Herraiz, M.'

_publ_section_title
;
 Thermal analysis and X-ray diffraction study on Li K S O4: a new phase
 transition
;
_journal_name_full 'Journal of Solid State Chemistry'
_journal_page_first 316
_journal_page_last 324
_journal_volume 148
_journal_year 1999
_chemical_formula_sum 'K Li O4 S'
_chemical_name_systematic 'K Li (S O4)'
_space_group_IT_number 36
_symmetry_space_group_name_Hall 'C 2c -2'
_symmetry_space_group_name_H-M 'C m c 21'
_cell_angle_alpha 90
_cell_angle_beta 90
_cell_angle_gamma 90
_cell_formula_units_Z 4
_cell_length_a 5.114
_cell_length_b 8.857
_cell_length_c 8.63
_cell_volume 390.893
_citation_journal_id_ASTM JSSCBI
_cod_data_source_file Solans_JSSCBI_1999_398.cif
_cod_data_source_block K1Li1O4S1
_cod_original_cell_volume 390.8932
_cod_original_formula_sum 'K1 Li1 O4 S1'
_cod_database_code 1521954

loop_
_symmetry_equiv_pos_as_xyz
x,y,z
-x,-y,z+1/2
-x,y,z
x,-y,z+1/2
x+1/2,y+1/2,z
-x+1/2,-y+1/2,z+1/2
-x+1/2,y+1/2,z
x+1/2,-y+1/2,z+1/2

loop_
_atom_site_label
_atom_site_type_symbol
_atom_site_fract_x
_atom_site_fract_y
_atom_site_fract_z
_atom_site_occupancy
_atom_site_U_iso_or_equiv
O4 O-2 0.8693 0.0332 0.2982 0.5 0.0
K1 K+1 0 0.4994 0.0315 1 0.0
O2 O-2 0.7162 0.1726 0.2897 0.5 0.0
O1 O-2 0 0.1579 0.0674 1 0.0
O3 O-2 0.1476 0.3064 0.2848 0.5 0.0
Li1 Li+1 0 0.187 0.8516 1 0.0
S1 S+6 0 0.1667 0.2375 1 0.0
